data_7001827
loop_
_publ_author_name
'Shin, Chang Hwan'
'Huh, Jung Oh'
'Lee, Min Hyung'
'Do, Youngkyu'

_publ_section_title
;
 Polymorphism-induced dual phosphorescent emission from solid-state
 iridium(III) complex
;
_journal_issue 33
_journal_name_full 'Dalton Transactions'
_journal_page_first 6476
_journal_page_last 6479
_journal_paper_doi 10.1039/b907058c
_journal_year 2009
_chemical_formula_moiety (C37H23F4IrN2O2)(C4H8O)0.5
_chemical_formula_sum 'C39 H27 F4 Ir N2 O2.5'
_chemical_formula_weight 831.84
_chemical_name_systematic
;
?
;
_space_group_IT_number 15
_symmetry_cell_setting monoclinic
_symmetry_space_group_name_Hall '-C 2yc'
_symmetry_space_group_name_H-M 'C 1 2/c 1'
_atom_sites_solution_hydrogens geom
_atom_sites_solution_primary direct
_atom_sites_solution_secondary difmap
_audit_creation_method SHELXL-97
_cell_angle_alpha 90.00
_cell_angle_beta 94.00(3)
_cell_angle_gamma 90.00
_cell_formula_units_Z 16
_cell_length_a 23.963(5)
_cell_length_b 19.684(4)
_cell_length_c 27.110(5)
_cell_measurement_reflns_used 19220
_cell_measurement_temperature 100(2)
_cell_measurement_theta_max 32.78
_cell_measurement_theta_min 1.41
_cell_volume 12756(4)
_computing_cell_refinement HKL2000-Scalepack
_computing_data_collection 'PAL ADSC Quantum-210 ADX Program'
_computing_data_reduction HKL2000-Scalepack
_computing_molecular_graphics ORTEP3
_computing_publication_material 'Bruker SHELXTL'
_computing_structure_refinement 'SHELXL-97 (Sheldrick, 1997)'
_computing_structure_solution 'SHELXS-97 (Sheldrick, 1990)'
_diffrn_ambient_temperature 100(2)
_diffrn_measured_fraction_theta_full 0.956
_diffrn_measured_fraction_theta_max 0.956
_diffrn_measurement_device_type '4AMXW ADSC Quantum-210 detector'
_diffrn_measurement_method 'phi scans'
_diffrn_radiation_monochromator 'Silicon double crystal monochromator'
_diffrn_radiation_source PAL
_diffrn_radiation_type synchrotron
_diffrn_radiation_wavelength 0.74999
_diffrn_reflns_av_R_equivalents 0.0358
_diffrn_reflns_av_sigmaI/netI 0.0417
_diffrn_reflns_limit_h_max 33
_diffrn_reflns_limit_h_min -20
_diffrn_reflns_limit_k_max 28
_diffrn_reflns_limit_k_min -21
_diffrn_reflns_limit_l_max 38
_diffrn_reflns_limit_l_min -39
_diffrn_reflns_number 36083
_diffrn_reflns_theta_full 32.78
_diffrn_reflns_theta_max 32.78
_diffrn_reflns_theta_min 1.41
_exptl_absorpt_coefficient_mu 4.251
_exptl_absorpt_correction_type empirical
_exptl_absorpt_process_details HKL2000-Scalepack
_exptl_crystal_colour orange-red
_exptl_crystal_density_diffrn 1.733
_exptl_crystal_density_method 'not measured'
_exptl_crystal_description needle
_exptl_crystal_F_000 6528
_exptl_crystal_size_max 0.3
_exptl_crystal_size_mid 0.2
_exptl_crystal_size_min 0.2
_refine_diff_density_max 3.862
_refine_diff_density_min -4.137
_refine_diff_density_rms 0.232
_refine_ls_extinction_method none
_refine_ls_goodness_of_fit_ref 1.000
_refine_ls_hydrogen_treatment constr
_refine_ls_matrix_type full
_refine_ls_number_parameters 874
_refine_ls_number_reflns 19220
_refine_ls_number_restraints 32
_refine_ls_restrained_S_all 1.006
_refine_ls_R_factor_all 0.0501
_refine_ls_R_factor_gt 0.0427
_refine_ls_shift/su_max 1.404
_refine_ls_shift/su_mean 0.024
_refine_ls_structure_factor_coef Fsqd
_refine_ls_weighting_details 'calc w=1/[\s^2^(Fo^2^)+(0.0860P)^2^+47.1400P] where P=(Fo^2^+2Fc^2^)/3'
_refine_ls_weighting_scheme calc
_refine_ls_wR_factor_gt 0.1186
_refine_ls_wR_factor_ref 0.1225
_reflns_number_gt 16835
_reflns_number_total 19220
_reflns_threshold_expression >2sigma(I)
_cod_data_source_file b907058c.txt
_cod_data_source_block 1A
_cod_depositor_comments
;
The following automatic conversions were performed:
'_symmetry_cell_setting' value 'Monoclinic' changed to 'monoclinic'
according to '/home/saulius/struct/CIF-dictionaries/cif_core.dic'
dictionary named 'cif_core.dic' version 2.4.1 from
2010-06-29.

'_refine_ls_hydrogen_treatment' value 'Constr' changed to
'constr' according to '/home/saulius/struct/CIF-dictionaries/cif_core.dic'
dictionary named 'cif_core.dic' version 2.4.1 from 2010-06-29.

Automatic conversion script
Id: cif_fix_enum 1527 2010-12-29 10:47:43Z saulius 
;
_cod_original_sg_symbol_H-M C2/c
_cod_original_formula_sum 'C39 H27 F4 Ir1 N2 O2.5'
_cod_database_code 7001827

loop_
_symmetry_equiv_pos_as_xyz
'x, y, z'
'-x, y, -z+1/2'
'x+1/2, y+1/2, z'
'-x+1/2, y+1/2, -z+1/2'
'-x, -y, -z'
'x, -y, z-1/2'
'-x+1/2, -y+1/2, -z'
'x+1/2, -y+1/2, z-1/2'

loop_
_atom_site_label
_atom_site_type_symbol
_atom_site_fract_x
_atom_site_fract_y
_atom_site_fract_z
_atom_site_U_iso_or_equiv
_atom_site_adp_type
_atom_site_occupancy
_atom_site_symmetry_multiplicity
_atom_site_calc_flag
_atom_site_refinement_flags
_atom_site_disorder_assembly
_atom_site_disorder_group
Ir1 Ir 0.258385(6) 0.147560(7) 0.132347(5) 0.01631(5) Uani 1 1 d . . .
Ir2 Ir 0.095851(6) 0.729075(6) 0.037339(5) 0.01415(5) Uani 1 1 d . . .
O1 O 0.18812(12) 0.08371(14) 0.14165(11) 0.0210(5) Uani 1 1 d . . .
O2 O 0.20143(13) 0.23194(14) 0.12909(12) 0.0224(6) Uani 1 1 d . . .
O3 O 0.09989(12) 0.74039(14) -0.04079(10) 0.0175(5) Uani 1 1 d . . .
O4 O 0.04010(11) 0.81379(14) 0.03515(10) 0.0181(5) Uani 1 1 d . . .
N5 N 0.26977(15) 0.14793(17) 0.20761(13) 0.0210(7) Uani 1 1 d . . .
N6 N 0.25191(15) 0.14723(16) 0.05715(13) 0.0183(6) Uani 1 1 d . . .
N7 N 0.16657(13) 0.78574(15) 0.04856(11) 0.0150(5) Uani 1 1 d . . .
N8 N 0.02854(13) 0.66524(16) 0.03224(12) 0.0174(6) Uani 1 1 d . . .
F1 F 0.39832(15) 0.00500(18) 0.24788(11) 0.0461(8) Uani 1 1 d . . .
F2 F 0.39208(11) -0.05939(13) 0.08224(11) 0.0289(5) Uani 1 1 d . . .
F3 F 0.44795(13) 0.29041(17) 0.17346(12) 0.0402(7) Uani 1 1 d . . .
F4 F 0.39557(12) 0.24747(15) 0.00717(11) 0.0341(6) Uani 1 1 d . . .
F5 F 0.17504(13) 0.47236(13) 0.03807(14) 0.0412(7) Uani 1 1 d . . .
F6 F 0.30410(12) 0.64727(14) 0.06839(13) 0.0355(7) Uani 1 1 d . . .
F7 F -0.01019(14) 0.61803(19) 0.18010(11) 0.0444(8) Uani 1 1 d . . .
F8 F 0.13178(14) 0.77015(17) 0.23266(10) 0.0388(7) Uani 1 1 d . . .
C1 C 0.13902(16) 0.10298(19) 0.14966(14) 0.0191(7) Uani 1 1 d . . .
C2 C 0.09960(17) 0.04722(19) 0.16227(14) 0.0197(7) Uani 1 1 d . . .
C3 C 0.04644(18) 0.0595(2) 0.17806(16) 0.0259(8) Uani 1 1 d . . .
H3 H 0.0340 0.1039 0.1813 0.031 Uiso 1 1 calc R . .
C4 C 0.01179(19) 0.0054(2) 0.18899(17) 0.0283(9) Uani 1 1 d . . .
H4 H -0.0237 0.0140 0.1994 0.034 Uiso 1 1 calc R . .
C5 C 0.0296(2) -0.0606(2) 0.18453(18) 0.0328(10) Uani 1 1 d . . .
H5 H 0.0065 -0.0964 0.1923 0.039 Uiso 1 1 calc R . .
C6 C 0.0824(2) -0.0734(2) 0.1682(2) 0.0390(12) Uani 1 1 d . . .
H6 H 0.0942 -0.1179 0.1642 0.047 Uiso 1 1 calc R . .
C7 C 0.1175(2) -0.0199(2) 0.15800(19) 0.0311(9) Uani 1 1 d . . .
H7 H 0.1532 -0.0289 0.1482 0.037 Uiso 1 1 calc R . .
C8 C 0.11948(17) 0.1701(2) 0.14688(15) 0.0215(7) Uani 1 1 d . . .
H8 H 0.0819 0.1763 0.1523 0.026 Uiso 1 1 calc R . .
C9 C 0.14977(17) 0.22930(19) 0.13689(15) 0.0198(7) Uani 1 1 d . . .
C10 C 0.12083(18) 0.2964(2) 0.13849(15) 0.0220(7) Uani 1 1 d . . .
C11 C 0.1527(2) 0.3555(2) 0.1433(2) 0.0346(11) Uani 1 1 d . . .
H11 H 0.1915 0.3526 0.1439 0.042 Uiso 1 1 calc R . .
C12 C 0.1277(2) 0.4185(2) 0.1472(2) 0.0420(13) Uani 1 1 d . . .
H12 H 0.1498 0.4573 0.1495 0.050 Uiso 1 1 calc R . .
C13 C 0.0705(2) 0.4245(2) 0.1478(2) 0.0353(11) Uani 1 1 d . . .
H13 H 0.0540 0.4666 0.1523 0.042 Uiso 1 1 calc R . .
C14 C 0.0381(2) 0.3666(3) 0.1414(2) 0.0368(11) Uani 1 1 d . . .
H14 H -0.0006 0.3702 0.1399 0.044 Uiso 1 1 calc R . .
C15 C 0.0626(2) 0.3036(2) 0.1372(2) 0.0327(10) Uani 1 1 d . . .
H15 H 0.0401 0.2652 0.1334 0.039 Uiso 1 1 calc R . .
C16 C 0.2413(2) 0.1883(2) 0.23750(17) 0.0304(9) Uani 1 1 d . . .
H16 H 0.2161 0.2197 0.2232 0.036 Uiso 1 1 calc R . .
C17 C 0.2483(2) 0.1845(3) 0.28850(18) 0.0372(11) Uani 1 1 d . . .
H17 H 0.2279 0.2126 0.3082 0.045 Uiso 1 1 calc R . .
C18 C 0.2859(2) 0.1382(3) 0.30966(17) 0.0354(11) Uani 1 1 d . . .
H18 H 0.2909 0.1341 0.3439 0.042 Uiso 1 1 calc R . .
C19 C 0.3160(2) 0.0982(2) 0.27944(16) 0.0306(9) Uani 1 1 d . . .
H19 H 0.3424 0.0679 0.2933 0.037 Uiso 1 1 calc R . .
C20 C 0.30720(18) 0.1027(2) 0.22829(15) 0.0226(7) Uani 1 1 d . . .
C21 C 0.33281(17) 0.0611(2) 0.19120(15) 0.0222(7) Uani 1 1 d . . .
C22 C 0.3753(2) 0.0136(2) 0.20140(17) 0.0279(9) Uani 1 1 d . . .
C23 C 0.3962(2) -0.0278(2) 0.16555(18) 0.0292(9) Uani 1 1 d . . .
H23 H 0.4245 -0.0593 0.1730 0.035 Uiso 1 1 calc R . .
C24 C 0.37250(17) -0.01930(19) 0.11824(16) 0.0226(7) Uani 1 1 d . . .
C25 C 0.33165(16) 0.02896(19) 0.10490(15) 0.0207(7) Uani 1 1 d . . .
H25 H 0.3179 0.0335 0.0721 0.025 Uiso 1 1 calc R . .
C26 C 0.31175(16) 0.07048(18) 0.14169(14) 0.0185(7) Uani 1 1 d . . .
C27 C 0.29315(17) 0.17857(18) 0.03354(15) 0.0197(7) Uani 1 1 d . . .
C28 C 0.28995(19) 0.1825(2) -0.01772(15) 0.0240(8) Uani 1 1 d . . .
H28 H 0.3188 0.2027 -0.0337 0.029 Uiso 1 1 calc R . .
C29 C 0.2440(2) 0.1564(2) -0.04505(16) 0.0272(9) Uani 1 1 d . . .
H29 H 0.2417 0.1594 -0.0794 0.033 Uiso 1 1 calc R . .
C30 C 0.2011(2) 0.1257(2) -0.02102(16) 0.0273(8) Uani 1 1 d . . .
H30 H 0.1696 0.1085 -0.0387 0.033 Uiso 1 1 calc R . .
C31 C 0.20706(18) 0.1217(2) 0.03015(16) 0.0234(8) Uani 1 1 d . . .
H31 H 0.1790 0.1006 0.0466 0.028 Uiso 1 1 calc R . .
C32 C 0.32562(15) 0.20246(17) 0.11896(14) 0.0162(6) Uani 1 1 d . . .
C33 C 0.36375(19) 0.2314(2) 0.15416(16) 0.0242(8) Uani 1 1 d . . .
H33 H 0.3575 0.2293 0.1876 0.029 Uiso 1 1 calc R . .
C34 C 0.41096(19) 0.2633(2) 0.13873(18) 0.0272(9) Uani 1 1 d . . .
C35 C 0.42277(19) 0.2693(2) 0.09024(18) 0.0278(9) Uani 1 1 d . . .
H35 H 0.4549 0.2911 0.0811 0.033 Uiso 1 1 calc R . .
C36 C 0.38442(18) 0.2412(2) 0.05551(16) 0.0234(8) Uani 1 1 d . . .
C37 C 0.33600(16) 0.20767(19) 0.06809(14) 0.0190(7) Uani 1 1 d . . .
C38 C 0.07318(16) 0.78506(19) -0.06755(14) 0.0177(6) Uani 1 1 d . . .
C39 C 0.08287(17) 0.7811(2) -0.12130(14) 0.0202(7) Uani 1 1 d . . .
C40 C 0.0767(2) 0.8379(3) -0.15260(17) 0.0365(11) Uani 1 1 d . . .
H40 H 0.0674 0.8798 -0.1396 0.044 Uiso 1 1 calc R . .
C41 C 0.0845(3) 0.8322(3) -0.20288(19) 0.0463(15) Uani 1 1 d . . .
H41 H 0.0809 0.8703 -0.2232 0.056 Uiso 1 1 calc R . .
C42 C 0.0977(2) 0.7691(3) -0.22258(18) 0.0371(12) Uani 1 1 d . . .
H42 H 0.1018 0.7647 -0.2563 0.045 Uiso 1 1 calc R . .
C43 C 0.1048(2) 0.7132(3) -0.19202(16) 0.0312(9) Uani 1 1 d . . .
H43 H 0.1141 0.6715 -0.2052 0.037 Uiso 1 1 calc R . .
C44 C 0.09806(19) 0.7191(2) -0.14174(16) 0.0248(8) Uani 1 1 d . . .
H44 H 0.1037 0.6814 -0.1214 0.030 Uiso 1 1 calc R . .
C45 C 0.03531(17) 0.8337(2) -0.05195(14) 0.0213(7) Uani 1 1 d . . .
H45 H 0.0182 0.8613 -0.0764 0.026 Uiso 1 1 calc R . .
C46 C 0.02044(15) 0.84527(17) -0.00353(13) 0.0151(6) Uani 1 1 d . . .
C47 C -0.02055(16) 0.90042(18) 0.00606(14) 0.0178(6) Uani 1 1 d . . .
C48 C -0.02418(17) 0.9234(2) 0.05451(15) 0.0214(7) Uani 1 1 d . . .
H48 H -0.0015 0.9040 0.0799 0.026 Uiso 1 1 calc R . .
C49 C -0.06093(18) 0.9746(2) 0.06529(16) 0.0254(8) Uani 1 1 d . . .
H49 H -0.0627 0.9894 0.0977 0.031 Uiso 1 1 calc R . .
C50 C -0.09550(18) 1.0043(2) 0.02732(17) 0.0245(8) Uani 1 1 d . . .
H50 H -0.1204 1.0386 0.0346 0.029 Uiso 1 1 calc R . .
C51 C -0.09245(18) 0.9825(2) -0.02085(17) 0.0247(8) Uani 1 1 d . . .
H51 H -0.1149 1.0024 -0.0462 0.030 Uiso 1 1 calc R . .
C52 C -0.05528(17) 0.9300(2) -0.03138(15) 0.0212(7) Uani 1 1 d . . .
H52 H -0.0538 0.9149 -0.0638 0.025 Uiso 1 1 calc R . .
C53 C 0.16696(18) 0.85388(19) 0.05150(16) 0.0221(7) Uani 1 1 d . . .
H53 H 0.1332 0.8770 0.0468 0.027 Uiso 1 1 calc R . .
C54 C 0.21532(19) 0.8909(2) 0.06115(18) 0.0279(9) Uani 1 1 d . . .
H54 H 0.2143 0.9380 0.0634 0.033 Uiso 1 1 calc R . .
C55 C 0.2656(2) 0.8559(2) 0.0675(2) 0.0305(10) Uani 1 1 d . . .
H55 H 0.2990 0.8795 0.0732 0.037 Uiso 1 1 calc R . .
C56 C 0.26577(18) 0.7855(2) 0.06523(17) 0.0253(8) Uani 1 1 d . . .
H56 H 0.2993 0.7619 0.0698 0.030 Uiso 1 1 calc R . .
C57 C 0.21585(16) 0.7503(2) 0.05616(14) 0.0189(7) Uani 1 1 d . . .
C58 C 0.15229(17) 0.65442(18) 0.04238(14) 0.0180(7) Uani 1 1 d . . .
C59 C 0.14123(18) 0.5849(2) 0.03799(15) 0.0223(7) Uani 1 1 d . . .
H59 H 0.1048 0.5693 0.0314 0.027 Uiso 1 1 calc R . .
C60 C 0.18520(19) 0.5398(2) 0.04352(17) 0.0266(8) Uani 1 1 d . . .
C61 C 0.2405(2) 0.5591(2) 0.05381(18) 0.0290(9) Uani 1 1 d . . .
H61 H 0.2693 0.5275 0.0572 0.035 Uiso 1 1 calc R . .
C62 C 0.25028(17) 0.6282(2) 0.05871(16) 0.0239(8) Uani 1 1 d . . .
C63 C 0.20804(16) 0.67664(18) 0.05258(14) 0.0176(6) Uani 1 1 d . . .
C64 C 0.00367(18) 0.6440(2) -0.01063(15) 0.0236(8) Uani 1 1 d . . .
H64 H 0.0168 0.6597 -0.0400 0.028 Uiso 1 1 calc R . .
C65 C -0.0408(2) 0.5995(3) -0.01271(18) 0.0315(9) Uani 1 1 d . . .
H65 H -0.0578 0.5856 -0.0429 0.038 Uiso 1 1 calc R . .
C66 C -0.0595(2) 0.5761(3) 0.03122(18) 0.0319(10) Uani 1 1 d . . .
H66 H -0.0897 0.5463 0.0308 0.038 Uiso 1 1 calc R . .
C67 C -0.03380(19) 0.5967(2) 0.07567(17) 0.0291(9) Uani 1 1 d . . .
H67 H -0.0458 0.5802 0.1053 0.035 Uiso 1 1 calc R . .
C68 C 0.01043(17) 0.6425(2) 0.07588(15) 0.0215(7) Uani 1 1 d . . .
C69 C 0.08564(16) 0.71680(19) 0.10846(13) 0.0163(6) Uani 1 1 d . . .
C70 C 0.04188(17) 0.6716(2) 0.11936(14) 0.0209(7) Uani 1 1 d . . .
C71 C 0.03134(19) 0.6611(2) 0.16887(16) 0.0278(9) Uani 1 1 d . . .
C72 C 0.0606(2) 0.6930(3) 0.20768(16) 0.0317(9) Uani 1 1 d . . .
H72 H 0.0527 0.6853 0.2403 0.038 Uiso 1 1 calc R . .
C73 C 0.1022(2) 0.7370(2) 0.19540(15) 0.0258(8) Uani 1 1 d . . .
C74 C 0.11590(17) 0.7490(2) 0.14789(15) 0.0213(7) Uani 1 1 d . . .
H74 H 0.1451 0.7783 0.1419 0.026 Uiso 1 1 calc R . .
O5 O 0.3094(5) 0.4006(7) 0.2023(6) 0.185(5) Uani 1 1 d DU . .
C76 C 0.3662(5) 0.4960(5) 0.1809(5) 0.099(3) Uani 1 1 d DU . .
H76A H 0.3918 0.5145 0.2067 0.118 Uiso 1 1 calc R . .
H76B H 0.3768 0.5117 0.1490 0.118 Uiso 1 1 calc R . .
C75 C 0.3640(6) 0.4232(7) 0.1831(6) 0.141(5) Uani 1 1 d DU . .
H75A H 0.3949 0.4065 0.2047 0.169 Uiso 1 1 calc R . .
H75B H 0.3674 0.4045 0.1504 0.169 Uiso 1 1 calc R . .
C77 C 0.3152(11) 0.5112(14) 0.1878(11) 0.279(13) Uani 1 1 d DU . .
H77A H 0.2999 0.5321 0.1574 0.335 Uiso 1 1 calc R . .
H77B H 0.3167 0.5465 0.2128 0.335 Uiso 1 1 calc R . .
C78 C 0.2734(9) 0.4620(11) 0.2021(10) 0.248(11) Uani 1 1 d DU . .
H78A H 0.2417 0.4589 0.1779 0.298 Uiso 1 1 calc R . .
H78B H 0.2604 0.4716 0.2345 0.298 Uiso 1 1 calc R . .

loop_
_atom_site_aniso_label
_atom_site_aniso_U_11
_atom_site_aniso_U_22
_atom_site_aniso_U_33
_atom_site_aniso_U_23
_atom_site_aniso_U_13
_atom_site_aniso_U_12
Ir1 0.01414(8) 0.01553(7) 0.01969(7) -0.00083(4) 0.00422(5) -0.00087(4)
Ir2 0.01225(8) 0.01348(7) 0.01683(7) 0.00127(4) 0.00172(5) 0.00036(4)
O1 0.0137(13) 0.0198(12) 0.0302(14) -0.0004(10) 0.0064(11) -0.0014(10)
O2 0.0200(15) 0.0176(13) 0.0302(15) 0.0004(10) 0.0070(12) 0.0010(10)
O3 0.0165(13) 0.0167(11) 0.0195(12) 0.0032(9) 0.0025(10) 0.0025(10)
O4 0.0177(13) 0.0167(12) 0.0201(12) 0.0024(9) 0.0031(10) 0.0052(10)
N5 0.0189(17) 0.0232(16) 0.0216(15) -0.0018(12) 0.0057(13) -0.0038(12)
N6 0.0165(16) 0.0166(14) 0.0220(15) -0.0005(11) 0.0026(12) 0.0025(11)
N7 0.0100(14) 0.0142(12) 0.0207(14) 0.0022(10) 0.0004(11) -0.0004(10)
N8 0.0095(14) 0.0174(13) 0.0251(15) 0.0025(11) -0.0002(11) -0.0015(11)
F1 0.056(2) 0.0484(19) 0.0314(15) 0.0077(13) -0.0130(14) 0.0152(16)
F2 0.0262(13) 0.0191(11) 0.0424(15) -0.0048(10) 0.0091(11) 0.0038(9)
F3 0.0310(16) 0.0445(17) 0.0443(17) -0.0038(14) -0.0040(13) -0.0217(13)
F4 0.0368(16) 0.0352(14) 0.0323(14) 0.0051(11) 0.0155(12) -0.0073(12)
F5 0.0363(16) 0.0131(11) 0.074(2) -0.0018(12) 0.0012(15) 0.0034(10)
F6 0.0163(13) 0.0285(14) 0.061(2) 0.0009(12) -0.0017(12) 0.0033(10)
F7 0.0401(18) 0.064(2) 0.0303(14) 0.0079(14) 0.0115(12) -0.0237(16)
F8 0.0439(18) 0.0526(19) 0.0188(12) -0.0018(11) -0.0050(12) -0.0124(14)
C1 0.0177(18) 0.0203(16) 0.0191(15) -0.0011(13) 0.0014(13) -0.0006(13)
C2 0.0220(19) 0.0191(16) 0.0181(15) -0.0018(12) 0.0030(13) -0.0038(13)
C3 0.023(2) 0.0260(19) 0.0292(19) -0.0018(15) 0.0068(16) -0.0041(15)
C4 0.022(2) 0.034(2) 0.030(2) 0.0005(17) 0.0077(16) -0.0075(16)
C5 0.033(3) 0.030(2) 0.036(2) 0.0016(18) 0.0089(19) -0.0144(18)
C6 0.040(3) 0.0188(19) 0.060(3) 0.000(2) 0.015(2) -0.0063(18)
C7 0.026(2) 0.0211(19) 0.048(3) 0.0026(18) 0.0125(19) -0.0021(16)
C8 0.0158(18) 0.0195(17) 0.0299(19) -0.0012(14) 0.0063(14) -0.0018(13)
C9 0.0201(19) 0.0179(16) 0.0218(17) 0.0001(12) 0.0033(14) 0.0002(13)
C10 0.021(2) 0.0234(18) 0.0219(17) -0.0020(14) 0.0028(14) 0.0022(14)
C11 0.024(2) 0.024(2) 0.056(3) -0.0096(19) 0.009(2) 0.0004(16)
C12 0.038(3) 0.020(2) 0.068(4) -0.014(2) 0.006(3) 0.0001(19)
C13 0.035(3) 0.025(2) 0.045(3) -0.0101(19) 0.002(2) 0.0096(18)
C14 0.026(2) 0.029(2) 0.057(3) -0.003(2) 0.006(2) 0.0092(18)
C15 0.023(2) 0.025(2) 0.050(3) 0.0015(19) 0.0036(19) 0.0026(17)
C16 0.030(2) 0.032(2) 0.029(2) -0.0086(17) 0.0097(17) -0.0019(18)
C17 0.038(3) 0.046(3) 0.029(2) -0.008(2) 0.0130(19) -0.008(2)
C18 0.048(3) 0.040(3) 0.0198(19) -0.0012(17) 0.0108(19) -0.011(2)
C19 0.039(3) 0.029(2) 0.0244(19) 0.0041(16) 0.0048(17) -0.0044(18)
C20 0.025(2) 0.0212(17) 0.0222(17) 0.0023(13) 0.0036(14) -0.0076(15)
C21 0.021(2) 0.0214(17) 0.0241(17) 0.0034(14) 0.0024(14) -0.0025(14)
C22 0.031(2) 0.0224(19) 0.030(2) 0.0034(15) -0.0005(17) 0.0030(16)
C23 0.026(2) 0.0196(18) 0.042(2) 0.0067(16) 0.0026(18) 0.0036(15)
C24 0.0206(19) 0.0148(15) 0.033(2) 0.0002(14) 0.0083(15) -0.0008(13)
C25 0.0156(18) 0.0201(16) 0.0268(18) 0.0017(14) 0.0040(14) -0.0033(13)
C26 0.0158(17) 0.0150(15) 0.0253(17) 0.0023(13) 0.0046(13) -0.0007(12)
C27 0.0200(19) 0.0147(15) 0.0247(17) 0.0007(12) 0.0040(14) 0.0049(13)
C28 0.031(2) 0.0184(17) 0.0238(18) 0.0017(13) 0.0073(15) 0.0045(15)
C29 0.039(3) 0.0206(17) 0.0219(18) -0.0020(14) -0.0016(17) 0.0092(16)
C30 0.032(2) 0.0229(18) 0.0258(19) -0.0012(15) -0.0049(16) 0.0030(16)
C31 0.022(2) 0.0207(17) 0.0272(18) -0.0024(14) -0.0023(15) 0.0000(14)
C32 0.0120(16) 0.0125(14) 0.0246(16) 0.0010(12) 0.0045(13) -0.0033(11)
C33 0.023(2) 0.0251(19) 0.0242(18) -0.0039(14) 0.0032(15) -0.0056(15)
C34 0.023(2) 0.0222(18) 0.037(2) -0.0002(16) 0.0011(17) -0.0063(15)
C35 0.022(2) 0.0222(19) 0.040(2) 0.0044(16) 0.0084(18) -0.0057(15)
C36 0.024(2) 0.0203(17) 0.0272(19) 0.0048(14) 0.0084(15) 0.0010(14)
C37 0.0177(18) 0.0162(15) 0.0236(17) 0.0020(13) 0.0054(13) 0.0019(13)
C38 0.0167(18) 0.0167(15) 0.0198(16) 0.0001(12) 0.0015(13) 0.0004(13)
C39 0.0171(18) 0.0241(17) 0.0195(16) 0.0004(13) 0.0031(13) 0.0033(14)
C40 0.052(3) 0.034(2) 0.025(2) 0.0090(17) 0.013(2) 0.021(2)
C41 0.056(4) 0.058(3) 0.026(2) 0.017(2) 0.012(2) 0.027(3)
C42 0.033(3) 0.057(3) 0.022(2) 0.0009(19) 0.0061(18) 0.007(2)
C43 0.038(3) 0.034(2) 0.0224(19) -0.0048(17) 0.0076(17) -0.0031(19)
C44 0.028(2) 0.0231(18) 0.0241(18) -0.0041(14) 0.0063(16) -0.0010(15)
C45 0.0206(19) 0.0220(17) 0.0209(17) 0.0045(13) 0.0004(14) 0.0078(14)
C46 0.0107(16) 0.0137(14) 0.0207(16) -0.0004(11) -0.0008(12) 0.0002(11)
C47 0.0137(17) 0.0161(15) 0.0238(16) -0.0005(12) 0.0021(13) 0.0001(12)
C48 0.0193(19) 0.0188(16) 0.0259(18) -0.0025(13) 0.0006(14) 0.0030(14)
C49 0.024(2) 0.0223(18) 0.030(2) -0.0081(15) 0.0055(16) 0.0049(15)
C50 0.023(2) 0.0149(16) 0.037(2) -0.0008(14) 0.0076(16) 0.0031(14)
C51 0.020(2) 0.0211(18) 0.033(2) 0.0016(15) 0.0020(15) 0.0024(14)
C52 0.0191(19) 0.0195(16) 0.0249(17) 0.0007(13) 0.0012(14) 0.0024(14)
C53 0.022(2) 0.0167(16) 0.0278(19) 0.0008(13) 0.0016(15) -0.0007(13)
C54 0.024(2) 0.0182(17) 0.042(2) -0.0018(16) 0.0024(17) -0.0048(15)
C55 0.022(2) 0.024(2) 0.046(3) -0.0040(17) 0.0021(19) -0.0055(15)
C56 0.0146(19) 0.0256(19) 0.036(2) -0.0017(16) -0.0001(15) -0.0009(14)
C57 0.0147(17) 0.0193(16) 0.0232(17) 0.0009(13) 0.0053(13) 0.0003(13)
C58 0.0181(19) 0.0145(15) 0.0214(16) 0.0020(12) 0.0024(13) 0.0042(12)
C59 0.022(2) 0.0180(16) 0.0267(18) 0.0007(13) 0.0001(15) -0.0004(14)
C60 0.028(2) 0.0148(16) 0.037(2) 0.0005(15) 0.0019(17) 0.0038(15)
C61 0.027(2) 0.0202(18) 0.040(2) 0.0024(16) 0.0035(18) 0.0084(16)
C62 0.0155(19) 0.0252(18) 0.031(2) 0.0022(15) 0.0005(15) 0.0037(14)
C63 0.0155(17) 0.0157(15) 0.0216(16) 0.0004(12) 0.0021(13) -0.0009(12)
C64 0.022(2) 0.0261(19) 0.0225(18) -0.0043(14) 0.0009(15) -0.0065(15)
C65 0.028(2) 0.035(2) 0.031(2) -0.0031(18) 0.0004(17) -0.0127(18)
C66 0.025(2) 0.034(2) 0.036(2) -0.0022(18) 0.0023(18) -0.0155(18)
C67 0.028(2) 0.030(2) 0.030(2) 0.0026(16) 0.0078(17) -0.0129(17)
C68 0.0191(19) 0.0209(17) 0.0250(18) 0.0001(13) 0.0055(15) -0.0041(13)
C69 0.0147(17) 0.0178(15) 0.0165(15) 0.0022(12) 0.0009(12) 0.0016(12)
C70 0.0189(19) 0.0219(17) 0.0222(17) 0.0029(13) 0.0029(14) -0.0013(14)
C71 0.022(2) 0.036(2) 0.0254(19) 0.0070(16) 0.0067(16) -0.0044(17)
C72 0.030(2) 0.044(3) 0.0211(18) 0.0037(17) 0.0066(16) -0.0007(19)
C73 0.029(2) 0.030(2) 0.0178(17) 0.0000(14) 0.0013(15) -0.0012(16)
C74 0.020(2) 0.0213(17) 0.0221(17) 0.0035(14) 0.0012(14) -0.0005(14)
O5 0.163(8) 0.145(8) 0.252(9) 0.010(7) 0.045(7) -0.014(6)
C76 0.095(6) 0.090(6) 0.117(7) -0.024(5) 0.047(5) -0.044(5)
C75 0.135(8) 0.133(8) 0.162(9) -0.017(7) 0.066(7) -0.062(7)
C77 0.262(15) 0.282(15) 0.295(16) 0.013(10) 0.025(10) -0.003(10)
C78 0.229(14) 0.220(14) 0.293(14) -0.015(9) 0.002(9) 0.002(9)

loop_
_atom_type_symbol
_atom_type_description
_atom_type_scat_dispersion_real
_atom_type_scat_dispersion_imag
_atom_type_scat_source
C C 0.0033 0.0016 'International Tables Vol C Tables 4.2.6.8 and 6.1.1.4'
H H 0.0000 0.0000 'International Tables Vol C Tables 4.2.6.8 and 6.1.1.4'
N N 0.0061 0.0033 'International Tables Vol C Tables 4.2.6.8 and 6.1.1.4'
O O 0.0106 0.0060 'International Tables Vol C Tables 4.2.6.8 and 6.1.1.4'
F F 0.0171 0.0103 'International Tables Vol C Tables 4.2.6.8 and 6.1.1.4'
Ir Ir -1.4442 7.9887 'International Tables Vol C Tables 4.2.6.8 and 6.1.1.4'

loop_
_geom_angle_atom_site_label_1
_geom_angle_atom_site_label_2
_geom_angle_atom_site_label_3
_geom_angle
_geom_angle_site_symmetry_1
_geom_angle_site_symmetry_3
_geom_angle_publ_flag
C26 Ir1 C32 85.19(15) . . ?
C26 Ir1 N6 97.39(14) . . ?
C32 Ir1 N6 79.95(15) . . ?
C26 Ir1 N5 80.52(15) . . ?
C32 Ir1 N5 97.28(15) . . ?
N6 Ir1 N5 176.70(13) . . ?
C26 Ir1 O1 92.37(13) . . ?
C32 Ir1 O1 175.27(13) . . ?
N6 Ir1 O1 96.38(13) . . ?
N5 Ir1 O1 86.30(13) . . ?
C26 Ir1 O2 175.03(14) . . ?
C32 Ir1 O2 95.31(13) . . ?
N6 Ir1 O2 87.55(12) . . ?
N5 Ir1 O2 94.52(13) . . ?
O1 Ir1 O2 87.47(11) . . ?
C69 Ir2 C58 88.43(15) . . ?
C69 Ir2 N7 94.57(14) . . ?
C58 Ir2 N7 80.79(14) . . ?
C69 Ir2 N8 80.78(15) . . ?
C58 Ir2 N8 94.58(15) . . ?
N7 Ir2 N8 173.58(12) . . ?
C69 Ir2 O4 90.17(13) . . ?
C58 Ir2 O4 175.55(14) . . ?
N7 Ir2 O4 95.11(11) . . ?
N8 Ir2 O4 89.36(12) . . ?
C69 Ir2 O3 175.36(13) . . ?
C58 Ir2 O3 93.86(13) . . ?
N7 Ir2 O3 89.78(12) . . ?
N8 Ir2 O3 95.00(12) . . ?
O4 Ir2 O3 87.85(10) . . ?
C1 O1 Ir1 126.4(3) . . ?
C9 O2 Ir1 125.8(2) . . ?
C38 O3 Ir2 125.2(2) . . ?
C46 O4 Ir2 126.5(2) . . ?
C16 N5 C20 119.0(4) . . ?
C16 N5 Ir1 124.3(3) . . ?
C20 N5 Ir1 116.7(3) . . ?
C31 N6 C27 119.2(4) . . ?
C31 N6 Ir1 123.0(3) . . ?
C27 N6 Ir1 117.5(3) . . ?
C53 N7 C57 119.7(3) . . ?
C53 N7 Ir2 124.0(3) . . ?
C57 N7 Ir2 116.3(2) . . ?
C64 N8 C68 120.2(3) . . ?
C64 N8 Ir2 123.6(3) . . ?
C68 N8 Ir2 116.2(3) . . ?
O1 C1 C8 125.6(4) . . ?
O1 C1 C2 115.2(3) . . ?
C8 C1 C2 119.2(3) . . ?
C3 C2 C7 118.8(4) . . ?
C3 C2 C1 123.1(4) . . ?
C7 C2 C1 118.1(4) . . ?
C2 C3 C4 120.3(4) . . ?
C5 C4 C3 120.6(4) . . ?
C4 C5 C6 119.6(4) . . ?
C7 C6 C5 120.2(4) . . ?
C6 C7 C2 120.6(4) . . ?
C1 C8 C9 128.0(4) . . ?
O2 C9 C8 125.9(4) . . ?
O2 C9 C10 115.3(3) . . ?
C8 C9 C10 118.6(4) . . ?
C11 C10 C15 117.2(4) . . ?
C11 C10 C9 119.2(4) . . ?
C15 C10 C9 123.5(4) . . ?
C12 C11 C10 121.1(5) . . ?
C13 C12 C11 121.0(5) . . ?
C12 C13 C14 118.5(4) . . ?
C15 C14 C13 120.9(5) . . ?
C14 C15 C10 121.1(5) . . ?
N5 C16 C17 122.5(5) . . ?
C18 C17 C16 118.8(5) . . ?
C19 C18 C17 119.0(4) . . ?
C18 C19 C20 120.6(5) . . ?
N5 C20 C19 120.2(4) . . ?
N5 C20 C21 112.3(3) . . ?
C19 C20 C21 127.4(4) . . ?
C22 C21 C26 118.9(4) . . ?
C22 C21 C20 125.0(4) . . ?
C26 C21 C20 116.1(4) . . ?
F1 C22 C23 115.8(4) . . ?
F1 C22 C21 120.9(4) . . ?
C23 C22 C21 123.3(4) . . ?
C24 C23 C22 115.7(4) . . ?
F2 C24 C23 117.1(4) . . ?
F2 C24 C25 118.6(4) . . ?
C23 C24 C25 124.2(4) . . ?
C24 C25 C26 118.8(4) . . ?
C25 C26 C21 118.9(4) . . ?
C25 C26 Ir1 127.1(3) . . ?
C21 C26 Ir1 113.9(3) . . ?
N6 C27 C28 120.3(4) . . ?
N6 C27 C37 112.2(3) . . ?
C28 C27 C37 127.5(4) . . ?
C29 C28 C27 120.1(4) . . ?
C28 C29 C30 119.8(4) . . ?
C31 C30 C29 117.7(4) . . ?
N6 C31 C30 122.8(4) . . ?
C33 C32 C37 118.9(3) . . ?
C33 C32 Ir1 126.5(3) . . ?
C37 C32 Ir1 114.4(3) . . ?
C34 C33 C32 119.2(4) . . ?
F3 C34 C35 117.6(4) . . ?
F3 C34 C33 118.5(4) . . ?
C35 C34 C33 123.9(4) . . ?
C34 C35 C36 116.5(4) . . ?
F4 C36 C35 116.9(4) . . ?
F4 C36 C37 120.0(4) . . ?
C35 C36 C37 123.1(4) . . ?
C36 C37 C32 118.4(4) . . ?
C36 C37 C27 126.0(4) . . ?
C32 C37 C27 115.6(3) . . ?
O3 C38 C45 127.2(3) . . ?
O3 C38 C39 114.3(3) . . ?
C45 C38 C39 118.5(3) . . ?
C44 C39 C40 118.3(4) . . ?
C44 C39 C38 119.6(4) . . ?
C40 C39 C38 122.1(4) . . ?
C41 C40 C39 120.8(5) . . ?
C40 C41 C42 119.6(5) . . ?
C43 C42 C41 120.1(4) . . ?
C42 C43 C44 120.3(5) . . ?
C43 C44 C39 120.8(4) . . ?
C46 C45 C38 127.2(3) . . ?
O4 C46 C45 125.8(3) . . ?
O4 C46 C47 114.7(3) . . ?
C45 C46 C47 119.5(3) . . ?
C52 C47 C48 118.4(3) . . ?
C52 C47 C46 122.8(3) . . ?
C48 C47 C46 118.8(3) . . ?
C49 C48 C47 121.1(4) . . ?
C48 C49 C50 120.0(4) . . ?
C51 C50 C49 119.8(4) . . ?
C50 C51 C52 119.8(4) . . ?
C47 C52 C51 120.9(4) . . ?
N7 C53 C54 122.8(4) . . ?
C53 C54 C55 118.1(4) . . ?
C56 C55 C54 119.7(4) . . ?
C55 C56 C57 120.0(4) . . ?
N7 C57 C56 119.6(4) . . ?
N7 C57 C63 112.8(3) . . ?
C56 C57 C63 127.6(4) . . ?
C59 C58 C63 119.4(3) . . ?
C59 C58 Ir2 126.3(3) . . ?
C63 C58 Ir2 114.3(3) . . ?
C60 C59 C58 118.9(4) . . ?
F5 C60 C59 119.3(4) . . ?
F5 C60 C61 116.9(4) . . ?
C59 C60 C61 123.8(4) . . ?
C62 C61 C60 116.2(4) . . ?
F6 C62 C61 116.4(4) . . ?
F6 C62 C63 120.5(4) . . ?
C61 C62 C63 123.0(4) . . ?
C62 C63 C58 118.7(3) . . ?
C62 C63 C57 125.6(4) . . ?
C58 C63 C57 115.7(3) . . ?
N8 C64 C65 122.1(4) . . ?
C64 C65 C66 118.3(4) . . ?
C67 C66 C65 120.3(4) . . ?
C66 C67 C68 119.3(4) . . ?
N8 C68 C67 119.8(4) . . ?
N8 C68 C70 113.0(3) . . ?
C67 C68 C70 127.1(4) . . ?
C74 C69 C70 118.3(3) . . ?
C74 C69 Ir2 126.6(3) . . ?
C70 C69 Ir2 115.0(3) . . ?
C71 C70 C69 118.5(4) . . ?
C71 C70 C68 126.5(4) . . ?
C69 C70 C68 114.9(3) . . ?
F7 C71 C72 117.1(4) . . ?
F7 C71 C70 119.4(4) . . ?
C72 C71 C70 123.4(4) . . ?
C71 C72 C73 116.1(4) . . ?
F8 C73 C74 117.9(4) . . ?
F8 C73 C72 118.1(4) . . ?
C74 C73 C72 124.0(4) . . ?
C73 C74 C69 119.6(4) . . ?
C78 O5 C75 106.1(15) . . ?
C77 C76 C75 100.9(15) . . ?
C76 C75 O5 110.2(11) . . ?
C76 C77 C78 124(2) . . ?
C77 C78 O5 97.4(18) . . ?

loop_
_geom_bond_atom_site_label_1
_geom_bond_atom_site_label_2
_geom_bond_distance
_geom_bond_site_symmetry_2
_geom_bond_publ_flag
Ir1 C26 1.989(4) . ?
Ir1 C32 1.994(3) . ?
Ir1 N6 2.034(3) . ?
Ir1 N5 2.040(4) . ?
Ir1 O1 2.130(3) . ?
Ir1 O2 2.148(3) . ?
Ir2 C69 1.975(4) . ?
Ir2 C58 1.995(4) . ?
Ir2 N7 2.034(3) . ?
Ir2 N8 2.042(3) . ?
Ir2 O4 2.135(3) . ?
Ir2 O3 2.139(3) . ?
O1 C1 1.269(5) . ?
O2 C9 1.271(5) . ?
O3 C38 1.282(4) . ?
O4 C46 1.279(4) . ?
N5 C16 1.353(5) . ?
N5 C20 1.357(6) . ?
N6 C31 1.354(5) . ?
N6 C27 1.362(5) . ?
N7 C53 1.344(5) . ?
N7 C57 1.374(5) . ?
N8 C64 1.336(5) . ?
N8 C68 1.364(5) . ?
F1 C22 1.351(5) . ?
F2 C24 1.364(5) . ?
F3 C34 1.357(5) . ?
F4 C36 1.361(5) . ?
F5 C60 1.355(5) . ?
F6 C62 1.352(5) . ?
F7 C71 1.358(5) . ?
F8 C73 1.360(5) . ?
C1 C8 1.402(5) . ?
C1 C2 1.503(5) . ?
C2 C3 1.393(6) . ?
C2 C7 1.397(6) . ?
C3 C4 1.394(6) . ?
C4 C5 1.376(7) . ?
C5 C6 1.392(7) . ?
C6 C7 1.386(6) . ?
C8 C9 1.409(5) . ?
C9 C10 1.494(5) . ?
C10 C11 1.393(6) . ?
C10 C15 1.400(6) . ?
C11 C12 1.385(6) . ?
C12 C13 1.376(7) . ?
C13 C14 1.382(7) . ?
C14 C15 1.382(6) . ?
C16 C17 1.383(7) . ?
C17 C18 1.378(8) . ?
C18 C19 1.376(7) . ?
C19 C20 1.391(6) . ?
C20 C21 1.464(6) . ?
C21 C22 1.395(6) . ?
C21 C26 1.413(6) . ?
C22 C23 1.389(6) . ?
C23 C24 1.377(6) . ?
C24 C25 1.393(6) . ?
C25 C26 1.399(5) . ?
C27 C28 1.388(6) . ?
C27 C37 1.458(6) . ?
C28 C29 1.383(7) . ?
C29 C30 1.393(7) . ?
C30 C31 1.387(6) . ?
C32 C33 1.396(5) . ?
C32 C37 1.422(5) . ?
C33 C34 1.383(6) . ?
C34 C35 1.369(7) . ?
C35 C36 1.384(7) . ?
C36 C37 1.398(5) . ?
C38 C45 1.405(5) . ?
C38 C39 1.494(5) . ?
C39 C44 1.399(6) . ?
C39 C40 1.405(6) . ?
C40 C41 1.393(7) . ?
C41 C42 1.398(8) . ?
C42 C43 1.380(7) . ?
C43 C44 1.389(6) . ?
C45 C46 1.402(5) . ?
C46 C47 1.499(5) . ?
C47 C52 1.395(5) . ?
C47 C48 1.398(5) . ?
C48 C49 1.383(5) . ?
C49 C50 1.403(6) . ?
C50 C51 1.382(6) . ?
C51 C52 1.406(5) . ?
C53 C54 1.378(6) . ?
C54 C55 1.388(7) . ?
C55 C56 1.386(6) . ?
C56 C57 1.389(6) . ?
C57 C63 1.465(5) . ?
C58 C59 1.398(5) . ?
C58 C63 1.415(5) . ?
C59 C60 1.378(6) . ?
C60 C61 1.388(7) . ?
C61 C62 1.384(6) . ?
C62 C63 1.393(5) . ?
C64 C65 1.377(6) . ?
C65 C66 1.381(7) . ?
C66 C67 1.376(7) . ?
C67 C68 1.391(6) . ?
C68 C70 1.470(6) . ?
C69 C74 1.400(5) . ?
C69 C70 1.422(5) . ?
C70 C71 1.398(6) . ?
C71 C72 1.374(7) . ?
C72 C73 1.379(7) . ?
C73 C74 1.372(6) . ?
O5 C78 1.485(14) . ?
O5 C75 1.507(13) . ?
C76 C77 1.28(3) . ?
C76 C75 1.434(14) . ?
C77 C78 1.466(15) . ?
